data_2013561
loop_
_publ_author_name
'Narasimhamurthy, T.'
'Benny, J. C. N.'
'Pandiarajan, K.'
'Rathore, Ravindranath S.'

_publ_section_title
;
 Herring-bone \p--\p interactions in
 <i>trans</i>-2,6-diphenyl-2,3,5,6-tetrahydrothiapyran-4-one
;
_journal_issue 11
_journal_name_full 'Acta Crystallographica Section C'
_journal_page_first o620
_journal_page_last o621
_journal_paper_doi 10.1107/S0108270103019577
_journal_volume 59
_journal_year 2003
_chemical_formula_iupac 'C17 H16 O1 S1'
_chemical_formula_moiety 'C17 H16 O1 S1'
_chemical_formula_sum 'C17 H16 O S'
_chemical_formula_weight 268.38
_chemical_name_common 2,6-Diphenylthiapyran-4-one
_chemical_name_systematic
;
2,6-Diphenylthiapyran-4-one
;
_space_group_IT_number 2
_symmetry_cell_setting triclinic
_symmetry_space_group_name_Hall '-P 1'
_symmetry_space_group_name_H-M 'P -1'
_atom_sites_solution_hydrogens geom
_atom_sites_solution_primary direct
_atom_sites_solution_secondary difmap
_audit_creation_method SHELXL97
_cell_angle_alpha 102.02(3)
_cell_angle_beta 94.39(3)
_cell_angle_gamma 106.39(3)
_cell_formula_units_Z 2
_cell_length_a 5.909(2)
_cell_length_b 9.706(3)
_cell_length_c 13.184(5)
_cell_measurement_reflns_used 25
_cell_measurement_temperature 293(2)
_cell_measurement_theta_max 60.6
_cell_measurement_theta_min 9.9
_cell_volume 702.1(4)
_computing_cell_refinement 'CAD-4 Software'
_computing_data_collection 'CAD-4 Software (Enraf-Nonius, 1989)'
_computing_data_reduction 'CAD-4 Software'
_computing_molecular_graphics 'INSIGHTII (Accelrys, 1998)'
_computing_publication_material SHELXL97
_computing_structure_refinement 'SHELXL97 (Sheldrick, 1997)'
_computing_structure_solution 'SHELXS97 (Sheldrick, 1997)'
_diffrn_ambient_temperature 293(2)
_diffrn_measured_fraction_theta_full 0.896
_diffrn_measured_fraction_theta_max 0.896
_diffrn_measurement_device_type 'Enraf-Nonius CAD-4'
_diffrn_measurement_method \w/2\q
_diffrn_radiation_monochromator graphite
_diffrn_radiation_source 'fine-focus sealed tube'
_diffrn_radiation_type CuK\a
_diffrn_radiation_wavelength 1.54180
_diffrn_reflns_av_R_equivalents 0.104
_diffrn_reflns_av_sigmaI/netI 0.014
_diffrn_reflns_limit_h_max 6
_diffrn_reflns_limit_h_min -7
_diffrn_reflns_limit_k_max 11
_diffrn_reflns_limit_k_min -11
_diffrn_reflns_limit_l_max 16
_diffrn_reflns_limit_l_min -12
_diffrn_reflns_number 2775
_diffrn_reflns_theta_full 75.76
_diffrn_reflns_theta_max 75.76
_diffrn_reflns_theta_min 3.46
_diffrn_standards_decay_% 9.13
_diffrn_standards_interval_count 200
_diffrn_standards_number 2
_exptl_absorpt_coefficient_mu 1.941
_exptl_absorpt_correction_type none
_exptl_crystal_colour colourless
_exptl_crystal_density_diffrn 1.270
_exptl_crystal_density_meas ?
_exptl_crystal_density_method 'not measured'
_exptl_crystal_description plate
_exptl_crystal_F_000 284
_exptl_crystal_size_max 0.2
_exptl_crystal_size_mid 0.1
_exptl_crystal_size_min 0.1
_refine_diff_density_max 0.29
_refine_diff_density_min -0.27
_refine_ls_extinction_coef 0.026(3)
_refine_ls_extinction_expression Fc^*^=kFc[1+0.001xFc^2^\l^3^/sin(2\q)]^-1/4^
_refine_ls_extinction_method 'SHELXL97 (Sheldrick, 1997)'
_refine_ls_goodness_of_fit_ref 1.234
_refine_ls_hydrogen_treatment refall
_refine_ls_matrix_type full
_refine_ls_number_parameters 237
_refine_ls_number_reflns 2630
_refine_ls_number_restraints 0
_refine_ls_restrained_S_all 1.234
_refine_ls_R_factor_all 0.059
_refine_ls_R_factor_gt 0.057
_refine_ls_shift/su_max 0.003
_refine_ls_shift/su_mean 0.000
_refine_ls_structure_factor_coef Fsqd
_refine_ls_weighting_details 'calc w = 1/[\s^2^(Fo^2^)+(0.0685P)^2^+0.44P] where P=(Fo^2^+2Fc^2^)/3'
_refine_ls_weighting_scheme calc
_refine_ls_wR_factor_gt 0.160
_refine_ls_wR_factor_ref 0.160
_reflns_number_gt 2617
_reflns_number_total 2630
_reflns_threshold_expression I>2\s(I)
_cod_data_source_file de1222.cif
_cod_data_source_block I
_cod_depositor_comments
;
The following automatic conversions were performed:

'_exptl_crystal_density_meas' value 'not measured' was changed to '?'
- the value is perceived as not measured.

Automatic conversion script
Id: cif_fix_values 3008 2015-01-20 13:52:24Z robertas 
;
_cod_original_sg_symbol_H-M P_-1
_cod_database_code 2013561
_cod_database_fobs_code 2013561

loop_
_symmetry_equiv_pos_as_xyz
'x, y, z'
'-x, -y, -z'

loop_
_atom_site_label
_atom_site_fract_x
_atom_site_fract_y
_atom_site_fract_z
_atom_site_U_iso_or_equiv
_atom_site_adp_type
_atom_site_calc_flag
_atom_site_refinement_flags
_atom_site_occupancy
_atom_site_disorder_assembly
_atom_site_disorder_group
_atom_site_type_symbol
S1 0.15492(12) 0.59902(8) 0.24393(5) 0.0537(3) Uani d . 1 . . S
O1 0.7468(4) 0.6448(2) 0.47868(15) 0.0623(6) Uani d . 1 . . O
C13 0.3633(5) 0.4113(3) 0.12900(18) 0.0396(5) Uani d . 1 . . C
C7 0.4434(5) 0.8850(3) 0.33522(19) 0.0455(6) Uani d . 1 . . C
C4 0.5609(5) 0.6159(3) 0.42162(19) 0.0464(6) Uani d . 1 . . C
C6 0.4157(4) 0.5384(3) 0.22534(18) 0.0387(5) Uani d . 1 . . C
C2 0.2789(5) 0.7503(3) 0.3610(2) 0.0484(6) Uani d . 1 . . C
C5 0.5013(6) 0.4938(3) 0.3225(2) 0.0469(6) Uani d . 1 . . C
C17 0.5099(7) 0.2767(4) -0.0122(2) 0.0608(8) Uani d . 1 . . C
C3 0.3816(6) 0.6948(3) 0.4488(2) 0.0529(7) Uani d . 1 . . C
C8 0.6821(6) 0.9438(3) 0.3759(2) 0.0535(7) Uani d . 1 . . C
C14 0.1401(6) 0.3106(3) 0.0942(2) 0.0545(7) Uani d . 1 . . C
C16 0.2876(7) 0.1782(4) -0.0458(2) 0.0665(9) Uani d . 1 . . C
C18 0.5480(5) 0.3936(3) 0.0745(2) 0.0507(7) Uani d . 1 . . C
C15 0.1026(7) 0.1948(4) 0.0070(3) 0.0693(9) Uani d . 1 . . C
C9 0.8244(7) 1.0708(4) 0.3520(3) 0.0676(9) Uani d . 1 . . C
C12 0.3505(7) 0.9570(4) 0.2691(2) 0.0643(8) Uani d . 1 . . C
C10 0.7281(9) 1.1395(4) 0.2873(3) 0.0775(12) Uani d . 1 . . C
C11 0.4926(10) 1.0826(4) 0.2462(3) 0.0800(12) Uani d . 1 . . C
H6 0.543(5) 0.628(3) 0.214(2) 0.040(7) Uiso d . 1 . . H
H2 0.134(5) 0.770(3) 0.377(2) 0.047(7) Uiso d . 1 . . H
H51 0.376(5) 0.415(3) 0.332(2) 0.046(7) Uiso d . 1 . . H
H52 0.634(6) 0.460(3) 0.313(2) 0.053(8) Uiso d . 1 . . H
H8 0.760(6) 0.903(3) 0.422(2) 0.052(8) Uiso d . 1 . . H
H18 0.705(6) 0.466(4) 0.094(3) 0.059(9) Uiso d . 1 . . H
H31 0.253(6) 0.624(4) 0.466(3) 0.061(9) Uiso d . 1 . . H
H14 0.014(6) 0.321(4) 0.126(3) 0.056(9) Uiso d . 1 . . H
H12 0.187(7) 0.910(4) 0.245(3) 0.078(12) Uiso d . 1 . . H
H32 0.451(6) 0.778(4) 0.511(3) 0.059(9) Uiso d . 1 . . H
H17 0.641(8) 0.270(5) -0.049(3) 0.092(13) Uiso d . 1 . . H
H15 -0.054(7) 0.131(4) -0.016(3) 0.069(10) Uiso d . 1 . . H
H11 0.430(8) 1.121(5) 0.202(3) 0.091(13) Uiso d . 1 . . H
H10 0.845(8) 1.234(5) 0.273(3) 0.099(13) Uiso d . 1 . . H
H16 0.262(7) 0.099(4) -0.108(3) 0.082(11) Uiso d . 1 . . H
H9 0.990(8) 1.110(4) 0.382(3) 0.085(12) Uiso d . 1 . . H

loop_
_atom_site_aniso_label
_atom_site_aniso_U_11
_atom_site_aniso_U_22
_atom_site_aniso_U_33
_atom_site_aniso_U_12
_atom_site_aniso_U_13
_atom_site_aniso_U_23
S1 0.0455(4) 0.0507(4) 0.0541(4) 0.0166(3) -0.0034(3) -0.0096(3)
O1 0.0730(14) 0.0604(12) 0.0439(11) 0.0143(10) -0.0068(10) 0.0054(9)
C13 0.0503(14) 0.0359(12) 0.0310(11) 0.0131(10) 0.0027(10) 0.0061(9)
C7 0.0579(15) 0.0404(13) 0.0368(12) 0.0205(11) 0.0100(11) -0.0022(10)
C4 0.0643(17) 0.0404(13) 0.0314(12) 0.0096(12) 0.0081(11) 0.0103(10)
C6 0.0433(13) 0.0385(12) 0.0317(11) 0.0115(10) 0.0050(9) 0.0044(9)
C2 0.0500(15) 0.0448(14) 0.0428(13) 0.0137(12) 0.0102(11) -0.0063(11)
C5 0.0616(17) 0.0449(14) 0.0350(13) 0.0202(13) 0.0040(11) 0.0070(11)
C17 0.078(2) 0.0692(19) 0.0426(15) 0.0388(17) 0.0141(14) 0.0044(13)
C3 0.0684(18) 0.0477(15) 0.0356(13) 0.0102(13) 0.0168(12) 0.0023(11)
C8 0.0606(17) 0.0458(15) 0.0518(16) 0.0171(13) 0.0100(13) 0.0049(12)
C14 0.0552(16) 0.0438(15) 0.0544(16) 0.0092(12) 0.0090(13) -0.0022(12)
C16 0.094(2) 0.0562(18) 0.0431(15) 0.0356(18) -0.0058(15) -0.0134(13)
C18 0.0541(16) 0.0562(16) 0.0403(13) 0.0207(13) 0.0042(11) 0.0038(12)
C15 0.068(2) 0.0491(17) 0.071(2) 0.0113(15) -0.0081(17) -0.0130(15)
C9 0.076(2) 0.0466(16) 0.070(2) 0.0094(15) 0.0246(18) -0.0002(15)
C12 0.086(2) 0.0593(19) 0.0509(17) 0.0353(18) 0.0057(16) 0.0033(14)
C10 0.124(4) 0.0455(17) 0.067(2) 0.027(2) 0.044(2) 0.0101(16)
C11 0.141(4) 0.063(2) 0.0536(19) 0.053(3) 0.023(2) 0.0178(16)

loop_
_atom_type_symbol
_atom_type_description
_atom_type_scat_dispersion_real
_atom_type_scat_dispersion_imag
_atom_type_scat_source
C C 0.0180 0.0090 'International Tables Vol C Tables 4.2.6.8 and 6.1.1.4'
H H 0.0000 0.0000 'International Tables Vol C Tables 4.2.6.8 and 6.1.1.4'
O O 0.0490 0.0320 'International Tables Vol C Tables 4.2.6.8 and 6.1.1.4'
S S 0.3330 0.5570 'International Tables Vol C Tables 4.2.6.8 and 6.1.1.4'

loop_
_geom_angle_atom_site_label_1
_geom_angle_atom_site_label_2
_geom_angle_atom_site_label_3
_geom_angle
_geom_angle_publ_flag
C6 S1 C2 99.25(13) no
C14 C13 C18 118.2(2) no
C14 C13 C6 122.9(2) no
C18 C13 C6 118.8(2) no
C8 C7 C12 117.6(3) no
C8 C7 C2 123.4(3) no
C12 C7 C2 119.0(3) no
O1 C4 C3 121.4(2) no
O1 C4 C5 120.0(3) no
C3 C4 C5 118.5(2) no
C13 C6 C5 110.6(2) no
C13 C6 S1 110.64(17) no
C5 C6 S1 110.82(18) no
C13 C6 H6 109.8(15) no
C5 C6 H6 109.8(15) no
S1 C6 H6 105.1(15) no
C7 C2 C3 115.8(2) no
C7 C2 S1 111.69(18) no
C3 C2 S1 110.58(19) no
C7 C2 H2 109.1(17) no
C3 C2 H2 109.8(17) no
S1 C2 H2 98.4(18) no
C4 C5 C6 113.7(2) no
C4 C5 H51 107.5(18) no
C6 C5 H51 107.2(18) no
C4 C5 H52 109(2) no
C6 C5 H52 111.7(19) no
H51 C5 H52 108(3) no
C16 C17 C18 120.2(3) no
C16 C17 H17 121(3) no
C18 C17 H17 118(3) no
C4 C3 C2 115.9(2) no
C4 C3 H31 105(2) no
C2 C3 H31 107(2) no
C4 C3 H32 109.5(19) no
C2 C3 H32 109.9(19) no
H31 C3 H32 109(3) no
C7 C8 C9 121.1(3) no
C7 C8 H8 123.4(19) no
C9 C8 H8 115.6(19) no
C13 C14 C15 120.7(3) no
C13 C14 H14 121(2) no
C15 C14 H14 118(2) no
C17 C16 C15 119.7(3) no
C17 C16 H16 119(2) no
C15 C16 H16 121(2) no
C13 C18 C17 120.8(3) no
C13 C18 H18 120.1(19) no
C17 C18 H18 119.1(19) no
C16 C15 C14 120.4(3) no
C16 C15 H15 122(2) no
C14 C15 H15 118(2) no
C10 C9 C8 120.1(4) no
C10 C9 H9 121(2) no
C8 C9 H9 119(2) no
C11 C12 C7 120.9(4) no
C11 C12 H12 127(2) no
C7 C12 H12 112(2) no
C11 C10 C9 119.6(4) no
C11 C10 H10 125(3) no
C9 C10 H10 116(3) no
C10 C11 C12 120.8(4) no
C10 C11 H11 121(3) no
C12 C11 H11 118(3) no

loop_
_geom_bond_atom_site_label_1
_geom_bond_atom_site_label_2
_geom_bond_site_symmetry_2
_geom_bond_distance
_geom_bond_publ_flag
S1 C6 . 1.814(3) no
S1 C2 . 1.830(3) no
O1 C4 . 1.210(3) no
C13 C14 . 1.378(4) no
C13 C18 . 1.383(4) no
C13 C6 . 1.517(3) no
C7 C8 . 1.380(4) no
C7 C12 . 1.395(4) no
C7 C2 . 1.513(4) no
C4 C3 . 1.496(4) no
C4 C5 . 1.512(4) no
C6 C5 . 1.530(3) no
C6 H6 . 1.02(3) no
C2 C3 . 1.528(4) no
C2 H2 . 0.96(3) no
C5 H51 . 0.94(3) no
C5 H52 . 0.94(3) no
C17 C16 . 1.364(5) no
C17 C18 . 1.386(4) no
C17 H17 . 0.96(4) no
C3 H31 . 0.94(4) no
C3 H32 . 0.99(3) no
C8 C9 . 1.394(4) no
C8 H8 . 0.95(3) no
C14 C15 . 1.384(4) no
C14 H14 . 0.90(3) no
C16 C15 . 1.369(5) no
C16 H16 . 0.97(4) no
C18 H18 . 0.97(3) no
C15 H15 . 0.94(4) no
C9 C10 . 1.369(6) no
C9 H9 . 0.96(4) no
C12 C11 . 1.377(6) no
C12 H12 . 0.94(4) no
C10 C11 . 1.364(7) no
C10 H10 . 1.04(5) no
C11 H11 . 0.86(4) no

loop_
_geom_torsion_atom_site_label_1
_geom_torsion_atom_site_label_2
_geom_torsion_atom_site_label_3
_geom_torsion_atom_site_label_4
_geom_torsion
_geom_torsion_publ_flag
C14 C13 C6 C5 92.9(3) no
C18 C13 C6 C5 -85.9(3) no
C14 C13 C6 S1 -30.3(3) no
C18 C13 C6 S1 150.9(2) no
C2 S1 C6 C13 -178.90(17) no
C2 S1 C6 C5 58.0(2) no
C8 C7 C2 C3 9.2(3) no
C12 C7 C2 C3 -169.2(2) no
C8 C7 C2 S1 -118.6(2) no
C12 C7 C2 S1 63.0(3) no
C6 S1 C2 C7 75.0(2) no
C6 S1 C2 C3 -55.6(2) no
O1 C4 C5 C6 -131.7(3) no
C3 C4 C5 C6 50.6(3) no
C13 C6 C5 C4 179.1(2) no
S1 C6 C5 C4 -57.8(3) no
O1 C4 C3 C2 133.1(3) no
C5 C4 C3 C2 -49.3(3) no
C7 C2 C3 C4 -74.2(3) no
S1 C2 C3 C4 54.1(3) no
C12 C7 C8 C9 0.3(4) no
C2 C7 C8 C9 -178.1(3) no
C18 C13 C14 C15 0.1(4) no
C6 C13 C14 C15 -178.7(3) no
C18 C17 C16 C15 -0.5(5) no
C14 C13 C18 C17 -0.6(4) no
C6 C13 C18 C17 178.2(2) no
C16 C17 C18 C13 0.9(5) no
C17 C16 C15 C14 0.0(5) no
C13 C14 C15 C16 0.3(5) no
C7 C8 C9 C10 0.0(5) no
C8 C7 C12 C11 -0.4(4) no
C2 C7 C12 C11 178.0(3) no
C8 C9 C10 C11 -0.1(5) no
C9 C10 C11 C12 0.0(5) no
C7 C12 C11 C10 0.3(5) no

loop_
_cod_related_entry_id
_cod_related_entry_database
_cod_related_entry_code
1 ChemSpider 125372
